data_7717880
loop_
_publ_author_name
'Goyal, Manu'
'Negi, Chandrakala'
'Garg, Nitish Kumar'
'Jain, Shalender'
'Singh, Sanjay'

_publ_section_title
;
 Reactions of chalcogens and borane with phosphazane macrocycles assembled
 from diethanolamine and P2N2 building blocks
;
_journal_name_full 'Dalton Transactions'
_journal_paper_doi 10.1039/D4DT03229B
_journal_year 2025
_chemical_formula_moiety '2(C7 H5 Cl O2), 2(C13 H29 N3 O4 P2), 2(C4 H8 O)'
_chemical_formula_sum 'C48 H84 Cl2 N6 O14 P4'
_chemical_formula_weight 1163.99
_space_group_crystal_system triclinic
_space_group_IT_number 2
_space_group_name_Hall '-P 1'
_space_group_name_H-M_alt 'P -1'
_atom_sites_solution_hydrogens geom
_audit_creation_date 2024-12-20
_audit_creation_method
;
Olex2 1.5
(compiled 2024.02.16 svn.r378c4104 for OlexSys, GUI svn.r6928)
;
_audit_update_record
;
2024-12-20 deposited with the CCDC.	2025-01-21 downloaded from the CCDC.
;
_cell_angle_alpha 94.818(4)
_cell_angle_beta 99.230(4)
_cell_angle_gamma 115.342(4)
_cell_formula_units_Z 2
_cell_length_a 14.2255(7)
_cell_length_b 15.0529(7)
_cell_length_c 15.8213(8)
_cell_measurement_reflns_used 6305
_cell_measurement_temperature 99.99(10)
_cell_measurement_theta_max 24.5240
_cell_measurement_theta_min 2.6460
_cell_volume 2977.7(3)
_computing_cell_refinement 'CrysAlisPro 1.171.39.7f (Rigaku OD, 2015)'
_computing_data_collection 'CrysAlisPro 1.171.39.7f (Rigaku OD, 2015)'
_computing_data_reduction 'CrysAlisPro 1.171.39.7f (Rigaku OD, 2015)'
_computing_molecular_graphics 'Olex2 1.5 (Dolomanov et al., 2009)'
_computing_publication_material 'Olex2 1.5 (Dolomanov et al., 2009)'
_computing_structure_refinement 'SHELXL 2014/7 (Sheldrick, 2015)'
_computing_structure_solution 'SHELXT 2018/2 (Sheldrick, 2018)'
_diffrn_ambient_temperature 99.99(10)
_diffrn_measured_fraction_theta_full 0.998
_diffrn_measured_fraction_theta_max 0.998
_diffrn_measurement_details
;
List of Runs (angles in degrees, time in seconds):

  # Type    Start    End  Width  t~exp~   \w     \q     \k     \f   Frames
#--------------------------------------------------------------------------
  1  \w    -69.00 118.20   0.30   10.00    --   29.89  54.00  63.00  624
  2  \w    -69.00 118.20   0.30   10.00    --   29.89  54.00-150.00  624
  3  \w    -69.00 118.20   0.30   10.00    --   29.89  54.00   0.00  624
  4  \w    -64.00 118.10   0.30   10.00    --   29.89  54.00 -60.00  607
;
_diffrn_measurement_device 'two-circle diffractometer'
_diffrn_measurement_device_type 'compound 3'
_diffrn_measurement_method '\w scans'
_diffrn_radiation_type MoK\a
_diffrn_radiation_wavelength 0.71073
_diffrn_reflns_av_R_equivalents 0.0540
_diffrn_reflns_av_unetI/netI 0.0595
_diffrn_reflns_Laue_measured_fraction_full 0.998
_diffrn_reflns_Laue_measured_fraction_max 0.998
_diffrn_reflns_limit_h_max 16
_diffrn_reflns_limit_h_min -16
_diffrn_reflns_limit_k_max 17
_diffrn_reflns_limit_k_min -17
_diffrn_reflns_limit_l_max 18
_diffrn_reflns_limit_l_min -18
_diffrn_reflns_number 36012
_diffrn_reflns_point_group_measured_fraction_full 0.998
_diffrn_reflns_point_group_measured_fraction_max 0.998
_diffrn_reflns_theta_full 25.054
_diffrn_reflns_theta_max 25.054
_diffrn_reflns_theta_min 2.648
_exptl_absorpt_coefficient_mu 0.280
_exptl_absorpt_correction_T_max 1.00000
_exptl_absorpt_correction_T_min 0.90191
_exptl_absorpt_correction_type multi-scan
_exptl_absorpt_process_details
;
CrysAlisPro 1.171.39.7f (Rigaku Oxford Diffraction, 2015)
Empirical absorption correction using spherical harmonics,
 implemented in SCALE3 ABSPACK scaling algorithm.
;
_exptl_crystal_colour 'clear light colourless'
_exptl_crystal_colour_lustre clear
_exptl_crystal_colour_modifier light
_exptl_crystal_colour_primary colourless
_exptl_crystal_density_diffrn 1.298
_exptl_crystal_description block
_exptl_crystal_F_000 1240
_exptl_crystal_size_max 0.21
_exptl_crystal_size_mid 0.2
_exptl_crystal_size_min 0.2
_refine_diff_density_max 1.120
_refine_diff_density_min -1.208
_refine_diff_density_rms 0.100
_refine_ls_extinction_method none
_refine_ls_goodness_of_fit_ref 1.053
_refine_ls_hydrogen_treatment constr
_refine_ls_matrix_type full
_refine_ls_number_parameters 661
_refine_ls_number_reflns 10511
_refine_ls_number_restraints 1
_refine_ls_restrained_S_all 1.053
_refine_ls_R_factor_all 0.1019
_refine_ls_R_factor_gt 0.0716
_refine_ls_shift/su_max 0.000
_refine_ls_shift/su_mean 0.000
_refine_ls_structure_factor_coef Fsqd
_refine_ls_weighting_details 'w=1/[\s^2^(Fo^2^)+(0.1304P)^2^+3.5108P] where P=(Fo^2^+2Fc^2^)/3'
_refine_ls_weighting_scheme calc
_refine_ls_wR_factor_gt 0.1884
_refine_ls_wR_factor_ref 0.2351
_reflns_Friedel_coverage 0.000
_reflns_number_gt 7499
_reflns_number_total 10511
_reflns_threshold_expression 'I > 2\s(I)'
_cod_data_source_file d4dt03229b2.cif
_cod_data_source_block compound_3
_cod_database_code 7717880
_shelx_shelxl_version_number 2014/7
_shelx_space_group_comment
;
The symmetry employed for this shelxl refinement is uniquely defined
by the following loop, which should always be used as a source of
symmetry information in preference to the above space-group names.
They are only intended as comments.
;
_shelx_estimated_absorpt_t_max 0.946
_shelx_estimated_absorpt_t_min 0.943
_olex2_refinement_description
;
1. Restrained distances
 C34-C32
 1.45 with sigma of 0.02
2. Uiso/Uaniso restraints and constraints
Uanis(C27) = Uanis(C28) = Uanis(C29) = Uanis(C30) = Uanis(C31) = Uanis(C32) =
Uanis(C34)
Uanis(O10) = Uanis(O9)
Uanis(O15) = Uanis(O49)
3. Others
 Sof(H31C)=Sof(H31D)=Sof(H34C)=Sof(H34D)=Sof(C32)=Sof(H32A)=Sof(H32B)=Sof(O49)=
 Sof(C16)=Sof(H16A)=Sof(H16B)=1-FVAR(1)
 Sof(H31A)=Sof(H31B)=Sof(H34A)=Sof(H34B)=Sof(C33)=Sof(H33A)=Sof(H33B)=Sof(O15)=
 Sof(C49)=Sof(H49A)=Sof(H49B)=FVAR(1)
4.a Secondary CH2 refined with riding coordinates:
 C5(H5A,H5B), C6(H6A,H6B), C8(H8A,H8B), C9(H9A,H9B), C18(H18A,H18B), C19(H19A,
 H19B), C21(H21A,H21B), C22(H22A,H22B), C27(H27A,H27B), C28(H28A,H28B),
 C29(H29A,H29B), C30(H30A,H30B), C31(H31C,H31D), C31(H31A,H31B), C34(H34A,H34B),
  C34(H34C,H34D), C32(H32A,H32B), C33(H33A,H33B), C16(H16A,H16B), C49(H49A,H49B)
4.b Aromatic/amide H refined with riding coordinates:
 C43(H43), C44(H44), C45(H45), C48(H48), C36(H36), C37(H37), C38(H38), C41(H41)
4.c Tetrahedral OH refined with riding coordinates:
 O10(H10), O12(H12)
4.d Idealised Me refined as rotating group:
 C2(H2A,H2B,H2C), C3(H3A,H3B,H3C), C4(H4A,H4B,H4C), C7(H7A,H7B,H7C), C11(H11A,
 H11B,H11C), C12(H12A,H12B,H12C), C13(H13A,H13B,H13C), C15(H15A,H15B,H15C),
 C50(H50A,H50B,H50C), C17(H17A,H17B,H17C), C20(H20A,H20B,H20C), C24(H24A,H24B,
 H24C), C25(H25A,H25B,H25C), C26(H26A,H26B,H26C)
;
_olex2_submission_special_instructions 'No special instructions were received'
_oxdiff_exptl_absorpt_empirical_details
;
Empirical correction (ABSPACK) includes:
- Absorption correction using spherical harmonics
- Frame scaling
;

loop_
_space_group_symop_operation_xyz
'x, y, z'
'-x, -y, -z'

loop_
_atom_site_label
_atom_site_type_symbol
_atom_site_fract_x
_atom_site_fract_y
_atom_site_fract_z
_atom_site_U_iso_or_equiv
_atom_site_adp_type
_atom_site_occupancy
_atom_site_site_symmetry_order
_atom_site_calc_flag
_atom_site_refinement_flags_posn
_atom_site_refinement_flags_adp
_atom_site_refinement_flags_occupancy
_atom_site_disorder_assembly
_atom_site_disorder_group
Cl1 Cl 0.16867(10) -0.14764(8) 0.40538(8) 0.0511(3) Uani 1 1 d . . . . .
O9 O 0.3549(2) 0.3187(2) 0.42339(18) 0.0387(5) Uani 1 1 d . . . . .
O10 O 0.3394(2) 0.2315(2) 0.53324(19) 0.0387(5) Uani 1 1 d . . . . .
H10 H 0.3600 0.2875 0.5640 0.058 Uiso 1 1 calc R U . . .
C42 C 0.2031(3) -0.0363(3) 0.3643(3) 0.0346(9) Uani 1 1 d . . . . .
C43 C 0.1916(4) -0.0394(3) 0.2753(3) 0.0431(11) Uani 1 1 d . . . . .
H43 H 0.1642 -0.1010 0.2367 0.052 Uiso 1 1 calc R U . . .
C44 C 0.2213(4) 0.0504(3) 0.2441(3) 0.0442(11) Uani 1 1 d . . . . .
H44 H 0.2137 0.0500 0.1833 0.053 Uiso 1 1 calc R U . . .
C45 C 0.2617(3) 0.1404(3) 0.3004(3) 0.0374(9) Uani 1 1 d . . . . .
H45 H 0.2812 0.2009 0.2779 0.045 Uiso 1 1 calc R U . . .
C46 C 0.2737(3) 0.1421(3) 0.3897(3) 0.0303(8) Uani 1 1 d . . . . .
C47 C 0.3263(3) 0.2398(3) 0.4526(2) 0.0306(8) Uani 1 1 d . . . . .
C48 C 0.2434(3) 0.0523(3) 0.4209(3) 0.0305(8) Uani 1 1 d . . . . .
H48 H 0.2506 0.0522 0.4816 0.037 Uiso 1 1 calc R U . . .
Cl2 Cl 0.45616(10) 0.12332(8) 0.09071(8) 0.0506(3) Uani 1 1 d . . . . .
O11 O 0.1012(2) -0.3234(2) -0.02427(18) 0.0391(7) Uani 1 1 d . . . . .
O12 O 0.1569(2) -0.2295(2) 0.10846(18) 0.0371(7) Uani 1 1 d . . . . .
H12 H 0.1458 -0.2825 0.1280 0.056 Uiso 1 1 calc R U . . .
C35 C 0.3645(3) 0.0150(3) 0.0172(3) 0.0378(10) Uani 1 1 d . . . . .
C36 C 0.3618(4) 0.0132(3) -0.0709(3) 0.0497(12) Uani 1 1 d . . . . .
H36 H 0.4079 0.0693 -0.0922 0.060 Uiso 1 1 calc R U . . .
C37 C 0.2880(4) -0.0751(3) -0.1271(3) 0.0533(13) Uani 1 1 d . . . . .
H37 H 0.2831 -0.0785 -0.1879 0.064 Uiso 1 1 calc R U . . .
C38 C 0.2227(4) -0.1568(3) -0.0959(3) 0.0419(10) Uani 1 1 d . . . . .
H38 H 0.1748 -0.2163 -0.1353 0.050 Uiso 1 1 calc R U . . .
C39 C 0.2260(3) -0.1532(3) -0.0069(2) 0.0295(8) Uani 1 1 d . . . . .
C40 C 0.1544(3) -0.2436(3) 0.0281(3) 0.0299(8) Uani 1 1 d . . . . .
C41 C 0.2987(3) -0.0658(3) 0.0503(3) 0.0313(9) Uani 1 1 d . . . . .
H41 H 0.3028 -0.0618 0.1111 0.038 Uiso 1 1 calc R U . . .
P1 P -0.21495(7) 0.61430(7) 0.07539(6) 0.0247(2) Uani 1 1 d . . . . .
P2 P 0.27692(7) 0.45316(7) 0.08135(6) 0.0246(2) Uani 1 1 d . . . . .
O3 O -0.2582(2) 0.6586(2) 0.13514(16) 0.0308(6) Uani 1 1 d . . . . .
O1 O -0.1107(2) 0.60900(19) 0.12248(15) 0.0274(6) Uani 1 1 d . . . . .
O2 O 0.21227(19) 0.49634(19) 0.12947(15) 0.0267(6) Uani 1 1 d . . . . .
O4 O 0.3689(2) 0.4625(2) 0.14485(16) 0.0316(6) Uani 1 1 d . . . . .
N1 N -0.1946(2) 0.6563(2) -0.01796(19) 0.0248(7) Uani 1 1 d . . . . .
N3 N 0.0947(2) 0.6176(2) 0.19050(18) 0.0241(6) Uani 1 1 d . . . . .
N2 N 0.2898(2) 0.4970(2) -0.01208(19) 0.0254(7) Uani 1 1 d . . . . .
C1 C -0.1541(3) 0.7600(3) -0.0381(2) 0.0291(8) Uani 1 1 d . . . . .
C2 C -0.2447(4) 0.7900(3) -0.0495(3) 0.0420(10) Uani 1 1 d . . . . .
H2A H -0.3014 0.7454 -0.0990 0.063 Uiso 1 1 calc R U . . .
H2B H -0.2176 0.8588 -0.0602 0.063 Uiso 1 1 calc R U . . .
H2C H -0.2730 0.7849 0.0034 0.063 Uiso 1 1 calc R U . . .
C3 C -0.0634(3) 0.8301(3) 0.0386(3) 0.0359(9) Uani 1 1 d . . . . .
H3A H -0.0915 0.8289 0.0914 0.054 Uiso 1 1 calc R U . . .
H3B H -0.0332 0.8981 0.0260 0.054 Uiso 1 1 calc R U . . .
H3C H -0.0078 0.8077 0.0474 0.054 Uiso 1 1 calc R U . . .
C4 C -0.1118(4) 0.7605(3) -0.1203(3) 0.0393(10) Uani 1 1 d . . . . .
H4A H -0.0568 0.7373 -0.1118 0.059 Uiso 1 1 calc R U . . .
H4B H -0.0810 0.8284 -0.1333 0.059 Uiso 1 1 calc R U . . .
H4C H -0.1702 0.7160 -0.1688 0.059 Uiso 1 1 calc R U . . .
C5 C -0.0481(3) 0.6688(3) 0.2075(2) 0.0268(8) Uani 1 1 d . . . . .
H5A H -0.0960 0.6712 0.2457 0.032 Uiso 1 1 calc R U . . .
H5B H -0.0015 0.7379 0.2011 0.032 Uiso 1 1 calc R U . . .
C6 C 0.0181(3) 0.6210(3) 0.2462(2) 0.0265(8) Uani 1 1 d . . . . .
H6A H -0.0295 0.5522 0.2525 0.032 Uiso 1 1 calc R U . . .
H6B H 0.0593 0.6588 0.3048 0.032 Uiso 1 1 calc R U . . .
C7 C 0.2054(3) 0.6558(3) 0.2436(2) 0.0309(9) Uani 1 1 d . . . . .
H7A H 0.2265 0.7209 0.2785 0.046 Uiso 1 1 calc R U . . .
H7B H 0.2546 0.6626 0.2050 0.046 Uiso 1 1 calc R U . . .
H7C H 0.2076 0.6088 0.2823 0.046 Uiso 1 1 calc R U . . .
C8 C 0.0532(3) 0.5144(3) 0.1411(2) 0.0280(8) Uani 1 1 d . . . . .
H8A H -0.0197 0.4941 0.1070 0.034 Uiso 1 1 calc R U . . .
H8B H 0.0478 0.4683 0.1832 0.034 Uiso 1 1 calc R U . . .
C9 C 0.1200(3) 0.5025(3) 0.0800(2) 0.0271(8) Uani 1 1 d . . . . .
H9A H 0.0769 0.4412 0.0362 0.033 Uiso 1 1 calc R U . . .
H9B H 0.1441 0.5602 0.0491 0.033 Uiso 1 1 calc R U . . .
C10 C 0.3581(3) 0.5968(3) -0.0331(2) 0.0277(8) Uani 1 1 d . . . . .
C11 C 0.2937(3) 0.6167(3) -0.1097(3) 0.0340(9) Uani 1 1 d . . . . .
H11A H 0.3360 0.6832 -0.1222 0.051 Uiso 1 1 calc R U . . .
H11B H 0.2279 0.6131 -0.0950 0.051 Uiso 1 1 calc R U . . .
H11C H 0.2758 0.5665 -0.1609 0.051 Uiso 1 1 calc R U . . .
C12 C 0.4578(3) 0.5951(3) -0.0552(3) 0.0433(11) Uani 1 1 d . . . . .
H12A H 0.4372 0.5409 -0.1038 0.065 Uiso 1 1 calc R U . . .
H12B H 0.4987 0.5844 -0.0045 0.065 Uiso 1 1 calc R U . . .
H12C H 0.5018 0.6589 -0.0716 0.065 Uiso 1 1 calc R U . . .
C13 C 0.3890(4) 0.6760(3) 0.0470(3) 0.0409(10) Uani 1 1 d . . . . .
H13A H 0.4337 0.7419 0.0345 0.061 Uiso 1 1 calc R U . . .
H13B H 0.4285 0.6615 0.0960 0.061 Uiso 1 1 calc R U . . .
H13C H 0.3244 0.6754 0.0617 0.061 Uiso 1 1 calc R U . . .
P3 P 0.24472(8) 0.58246(8) 0.47247(6) 0.0270(3) Uani 1 1 d . . . . .
P4 P 0.76430(7) 0.50210(7) 0.40020(6) 0.0243(2) Uani 1 1 d . . . . .
O7 O 0.1840(2) 0.6327(2) 0.43485(18) 0.0374(7) Uani 1 1 d . . . . .
O6 O 0.3276(2) 0.58698(19) 0.41494(16) 0.0273(6) Uani 1 1 d . . . . .
O5 O 0.6805(2) 0.54465(19) 0.37942(16) 0.0280(6) Uani 1 1 d . . . . .
O8 O 0.8320(2) 0.5187(2) 0.33654(16) 0.0303(6) Uani 1 1 d . . . . .
N4 N 0.1816(2) 0.4672(2) 0.49317(19) 0.0268(7) Uani 1 1 d . . . . .
N6 N 0.5279(2) 0.6300(2) 0.33966(19) 0.0268(7) Uani 1 1 d . . . . .
N5 N 0.6959(2) 0.3883(2) 0.42236(19) 0.0264(7) Uani 1 1 d . . . . .
C14 C 0.0931(3) 0.3738(3) 0.4380(2) 0.0335(9) Uani 1 1 d . . . . .
C15 C -0.0086(4) 0.3850(4) 0.4246(4) 0.0634(16) Uani 1 1 d . . . . .
H15A H -0.0283 0.3910 0.4806 0.095 Uiso 1 1 calc R U . . .
H15B H -0.0659 0.3263 0.3852 0.095 Uiso 1 1 calc R U . . .
H15C H 0.0023 0.4450 0.3992 0.095 Uiso 1 1 calc R U . . .
C50 C 0.1246(4) 0.3585(4) 0.3516(3) 0.0441(11) Uani 1 1 d . . . . .
H50A H 0.1338 0.4154 0.3220 0.066 Uiso 1 1 calc R U . . .
H50B H 0.0685 0.2971 0.3147 0.066 Uiso 1 1 calc R U . . .
H50C H 0.1917 0.3533 0.3629 0.066 Uiso 1 1 calc R U . . .
C17 C 0.0842(4) 0.2868(3) 0.4852(3) 0.0477(12) Uani 1 1 d . . . . .
H17A H 0.1515 0.2820 0.4927 0.072 Uiso 1 1 calc R U . . .
H17B H 0.0264 0.2246 0.4509 0.072 Uiso 1 1 calc R U . . .
H17C H 0.0690 0.2981 0.5423 0.072 Uiso 1 1 calc R U . . .
C18 C 0.4058(3) 0.5494(3) 0.4402(2) 0.0237(7) Uani 1 1 d . . . . .
H18A H 0.3711 0.4853 0.4609 0.028 Uiso 1 1 calc R U . . .
H18B H 0.4638 0.5976 0.4883 0.028 Uiso 1 1 calc R U . . .
C19 C 0.4517(3) 0.5345(3) 0.3632(2) 0.0250(8) Uani 1 1 d . . . . .
H19A H 0.4892 0.4934 0.3764 0.030 Uiso 1 1 calc R U . . .
H19B H 0.3923 0.4968 0.3123 0.030 Uiso 1 1 calc R U . . .
C20 C 0.4703(3) 0.6842(3) 0.2990(3) 0.0328(9) Uani 1 1 d . . . . .
H20A H 0.4127 0.6391 0.2503 0.049 Uiso 1 1 calc R U . . .
H20B H 0.5202 0.7415 0.2779 0.049 Uiso 1 1 calc R U . . .
H20C H 0.4402 0.7076 0.3424 0.049 Uiso 1 1 calc R U . . .
C21 C 0.5897(3) 0.6087(3) 0.2778(2) 0.0286(8) Uani 1 1 d . . . . .
H21A H 0.5472 0.5398 0.2451 0.034 Uiso 1 1 calc R U . . .
H21B H 0.6009 0.6550 0.2353 0.034 Uiso 1 1 calc R U . . .
C22 C 0.6953(3) 0.6199(3) 0.3240(2) 0.0300(8) Uani 1 1 d . . . . .
H22A H 0.7360 0.6126 0.2810 0.036 Uiso 1 1 calc R U . . .
H22B H 0.7365 0.6872 0.3597 0.036 Uiso 1 1 calc R U . . .
C23 C 0.6243(3) 0.2907(3) 0.3640(2) 0.0292(8) Uani 1 1 d . . . . .
C24 C 0.5433(3) 0.3061(3) 0.2989(3) 0.0384(10) Uani 1 1 d . . . . .
H24A H 0.4943 0.2425 0.2610 0.058 Uiso 1 1 calc R U . . .
H24B H 0.5808 0.3547 0.2636 0.058 Uiso 1 1 calc R U . . .
H24C H 0.5030 0.3310 0.3302 0.058 Uiso 1 1 calc R U . . .
C25 C 0.5679(4) 0.2162(3) 0.4217(3) 0.0416(10) Uani 1 1 d . . . . .
H25A H 0.5263 0.2407 0.4518 0.062 Uiso 1 1 calc R U . . .
H25B H 0.6213 0.2094 0.4646 0.062 Uiso 1 1 calc R U . . .
H25C H 0.5203 0.1512 0.3854 0.062 Uiso 1 1 calc R U . . .
C26 C 0.6914(3) 0.2551(3) 0.3181(3) 0.0393(10) Uani 1 1 d . . . . .
H26A H 0.6444 0.1950 0.2751 0.059 Uiso 1 1 calc R U . . .
H26B H 0.7378 0.2398 0.3608 0.059 Uiso 1 1 calc R U . . .
H26C H 0.7351 0.3076 0.2887 0.059 Uiso 1 1 calc R U . . .
O13 O 0.5619(3) 0.9187(3) 0.2631(2) 0.0670(11) Uani 1 1 d . . . . .
C27 C 0.4670(5) 0.9301(5) 0.2607(4) 0.0748(7) Uani 1 1 d . . . . .
H27A H 0.4069 0.8772 0.2169 0.090 Uiso 1 1 calc R U . . .
H27B H 0.4773 0.9959 0.2461 0.090 Uiso 1 1 calc R U . . .
C28 C 0.4453(5) 0.9216(5) 0.3535(4) 0.0748(7) Uani 1 1 d . . . . .
H28A H 0.4176 0.9684 0.3723 0.090 Uiso 1 1 calc R U . . .
H28B H 0.3943 0.8528 0.3569 0.090 Uiso 1 1 calc R U . . .
C29 C 0.5559(5) 0.9500(5) 0.4074(4) 0.0748(7) Uani 1 1 d . . . . .
H29A H 0.5798 1.0105 0.4512 0.090 Uiso 1 1 calc R U . . .
H29B H 0.5554 0.8950 0.4380 0.090 Uiso 1 1 calc R U . . .
C30 C 0.6280(5) 0.9690(5) 0.3458(4) 0.0748(7) Uani 1 1 d . . . . .
H30A H 0.6671 1.0414 0.3456 0.090 Uiso 1 1 calc R U . . .
H30B H 0.6803 0.9430 0.3621 0.090 Uiso 1 1 calc R U . . .
C31 C 0.9071(5) 0.9887(5) 0.2510(4) 0.0748(7) Uani 1 1 d . . . . .
H31C H 0.9022 1.0459 0.2275 0.090 Uiso 0.471(7) 1 calc R U P A 4
H31D H 0.9591 0.9734 0.2260 0.090 Uiso 0.471(7) 1 calc R U P A 4
H31A H 0.9758 1.0082 0.2329 0.090 Uiso 0.529(7) 1 calc R U P A 3
H31B H 0.8534 0.9847 0.2006 0.090 Uiso 0.529(7) 1 calc R U P A 3
C34 C 0.8935(5) 0.9094(5) 0.3729(5) 0.0748(7) Uani 1 1 d D . . . .
H34A H 0.9465 0.8872 0.3981 0.090 Uiso 0.529(7) 1 calc R U P A 3
H34B H 0.8272 0.8738 0.3935 0.090 Uiso 0.529(7) 1 calc R U P A 3
H34C H 0.8828 0.9116 0.4331 0.090 Uiso 0.471(7) 1 calc R U P A 4
H34D H 0.9406 0.8775 0.3665 0.090 Uiso 0.471(7) 1 calc R U P A 4
C32 C 0.9377(13) 1.0100(10) 0.3500(11) 0.0748(7) Uani 0.471(7) 1 d D . P A 4
H32A H 1.0161 1.0455 0.3711 0.090 Uiso 0.471(7) 1 calc R U P A 4
H32B H 0.9055 1.0502 0.3743 0.090 Uiso 0.471(7) 1 calc R U P A 4
C33 C 0.9363(12) 1.0201(8) 0.3985(8) 0.080(4) Uani 0.529(7) 1 d . . P A 3
H33A H 0.8989 1.0352 0.4410 0.096 Uiso 0.529(7) 1 calc R U P A 3
H33B H 1.0134 1.0506 0.4252 0.096 Uiso 0.529(7) 1 calc R U P A 3
O49 O 0.7880(13) 0.8552(10) 0.3074(8) 0.131(4) Uani 0.471(7) 1 d . . P A 4
C16 C 0.7989(13) 0.8984(11) 0.2323(10) 0.077(4) Uani 0.471(7) 1 d . . P A 4
H16A H 0.7418 0.9188 0.2163 0.092 Uiso 0.471(7) 1 calc R U P A 4
H16B H 0.7935 0.8498 0.1833 0.092 Uiso 0.471(7) 1 calc R U P A 4
O15 O 0.8727(14) 0.8902(9) 0.2798(8) 0.131(4) Uani 0.529(7) 1 d . . P A 3
C49 C 0.9184(8) 1.0592(7) 0.3196(6) 0.053(3) Uani 0.529(7) 1 d . . P A 3
H49A H 0.8531 1.0688 0.3143 0.064 Uiso 0.529(7) 1 calc R U P A 3
H49B H 0.9796 1.1241 0.3202 0.064 Uiso 0.529(7) 1 calc R U P A 3

loop_
_atom_site_aniso_label
_atom_site_aniso_U_11
_atom_site_aniso_U_22
_atom_site_aniso_U_33
_atom_site_aniso_U_23
_atom_site_aniso_U_13
_atom_site_aniso_U_12
Cl1 0.0689(8) 0.0262(6) 0.0523(7) 0.0082(5) 0.0211(6) 0.0128(5)
O9 0.0461(12) 0.0265(11) 0.0362(12) 0.0010(9) 0.0094(9) 0.0101(9)
O10 0.0461(12) 0.0265(11) 0.0362(12) 0.0010(9) 0.0094(9) 0.0101(9)
C42 0.036(2) 0.027(2) 0.039(2) 0.0080(17) 0.0107(18) 0.0104(17)
C43 0.048(3) 0.033(2) 0.037(2) -0.0065(18) 0.010(2) 0.009(2)
C44 0.049(3) 0.045(3) 0.028(2) 0.0014(19) 0.0040(19) 0.014(2)
C45 0.042(2) 0.032(2) 0.035(2) 0.0077(18) 0.0055(18) 0.0136(18)
C46 0.027(2) 0.028(2) 0.033(2) 0.0011(16) 0.0065(16) 0.0104(16)
C47 0.032(2) 0.032(2) 0.027(2) 0.0011(16) 0.0063(16) 0.0135(17)
C48 0.031(2) 0.027(2) 0.030(2) 0.0042(16) 0.0068(16) 0.0104(16)
Cl2 0.0534(7) 0.0296(6) 0.0510(7) 0.0080(5) 0.0052(5) 0.0040(5)
O11 0.0415(17) 0.0297(16) 0.0363(16) 0.0002(13) 0.0081(13) 0.0080(13)
O12 0.0487(17) 0.0301(15) 0.0318(16) 0.0103(12) 0.0140(13) 0.0144(13)
C35 0.041(2) 0.029(2) 0.041(2) 0.0058(18) 0.0084(19) 0.0134(18)
C36 0.065(3) 0.036(3) 0.046(3) 0.018(2) 0.023(2) 0.015(2)
C37 0.079(4) 0.038(3) 0.032(2) 0.009(2) 0.020(2) 0.013(2)
C38 0.052(3) 0.039(2) 0.031(2) 0.0073(18) 0.0096(19) 0.017(2)
C39 0.030(2) 0.027(2) 0.031(2) 0.0062(16) 0.0078(16) 0.0120(16)
C40 0.028(2) 0.031(2) 0.035(2) 0.0059(17) 0.0061(16) 0.0163(17)
C41 0.033(2) 0.030(2) 0.028(2) 0.0074(16) 0.0043(16) 0.0117(17)
P1 0.0287(5) 0.0261(5) 0.0200(5) 0.0052(4) 0.0073(4) 0.0121(4)
P2 0.0272(5) 0.0279(5) 0.0194(5) 0.0055(4) 0.0069(4) 0.0121(4)
O3 0.0347(15) 0.0360(15) 0.0258(14) 0.0064(11) 0.0119(11) 0.0176(12)
O1 0.0324(14) 0.0305(14) 0.0199(13) 0.0008(11) 0.0026(10) 0.0163(12)
O2 0.0273(13) 0.0325(15) 0.0219(13) 0.0023(11) 0.0070(10) 0.0147(11)
O4 0.0323(14) 0.0403(16) 0.0254(14) 0.0070(12) 0.0048(11) 0.0194(12)
N1 0.0295(16) 0.0248(16) 0.0195(15) 0.0039(12) 0.0068(12) 0.0110(13)
N3 0.0244(15) 0.0277(16) 0.0198(15) 0.0037(12) 0.0065(12) 0.0108(13)
N2 0.0260(16) 0.0295(17) 0.0180(15) 0.0057(12) 0.0052(12) 0.0096(13)
C1 0.032(2) 0.026(2) 0.031(2) 0.0117(16) 0.0087(16) 0.0136(16)
C2 0.048(3) 0.034(2) 0.054(3) 0.018(2) 0.016(2) 0.024(2)
C3 0.039(2) 0.024(2) 0.040(2) 0.0101(17) 0.0110(18) 0.0092(17)
C4 0.046(2) 0.038(2) 0.037(2) 0.0156(19) 0.0195(19) 0.017(2)
C5 0.0287(19) 0.030(2) 0.0197(18) -0.0005(15) 0.0062(15) 0.0120(16)
C6 0.0276(19) 0.035(2) 0.0190(18) 0.0034(15) 0.0070(14) 0.0150(16)
C7 0.0200(18) 0.037(2) 0.028(2) -0.0013(17) 0.0021(15) 0.0079(16)
C8 0.030(2) 0.0249(19) 0.0260(19) 0.0044(15) 0.0069(15) 0.0093(16)
C9 0.0234(18) 0.033(2) 0.0236(19) 0.0027(16) 0.0020(15) 0.0131(16)
C10 0.030(2) 0.025(2) 0.0264(19) 0.0063(15) 0.0115(15) 0.0084(16)
C11 0.037(2) 0.030(2) 0.032(2) 0.0080(17) 0.0061(17) 0.0122(18)
C12 0.038(2) 0.043(3) 0.055(3) 0.017(2) 0.025(2) 0.018(2)
C13 0.047(3) 0.030(2) 0.032(2) 0.0049(18) 0.0125(19) 0.0035(19)
P3 0.0303(5) 0.0342(6) 0.0226(5) 0.0095(4) 0.0098(4) 0.0178(4)
P4 0.0254(5) 0.0281(5) 0.0213(5) 0.0070(4) 0.0081(4) 0.0122(4)
O7 0.0442(17) 0.0533(19) 0.0315(15) 0.0204(13) 0.0161(13) 0.0322(15)
O6 0.0327(14) 0.0349(15) 0.0242(13) 0.0109(11) 0.0121(11) 0.0211(12)
O5 0.0305(14) 0.0336(15) 0.0275(14) 0.0173(11) 0.0133(11) 0.0168(12)
O8 0.0328(14) 0.0401(16) 0.0264(14) 0.0123(12) 0.0147(11) 0.0202(12)
N4 0.0271(16) 0.0308(18) 0.0213(16) 0.0053(13) 0.0064(12) 0.0112(13)
N6 0.0305(17) 0.0322(18) 0.0262(16) 0.0124(13) 0.0123(13) 0.0183(14)
N5 0.0320(17) 0.0298(17) 0.0201(15) 0.0077(13) 0.0106(13) 0.0141(14)
C14 0.030(2) 0.038(2) 0.022(2) -0.0029(16) 0.0004(16) 0.0094(17)
C15 0.029(2) 0.071(4) 0.074(4) -0.020(3) -0.006(2) 0.020(2)
C50 0.044(3) 0.050(3) 0.031(2) -0.005(2) 0.0078(19) 0.016(2)
C17 0.047(3) 0.035(2) 0.042(3) 0.002(2) 0.010(2) 0.003(2)
C18 0.0244(18) 0.0261(19) 0.0229(18) 0.0079(15) 0.0049(14) 0.0129(15)
C19 0.033(2) 0.0228(19) 0.0231(18) 0.0068(14) 0.0094(15) 0.0148(16)
C20 0.041(2) 0.036(2) 0.035(2) 0.0168(18) 0.0187(18) 0.0240(19)
C21 0.031(2) 0.041(2) 0.0187(18) 0.0082(16) 0.0101(15) 0.0188(17)
C22 0.036(2) 0.034(2) 0.026(2) 0.0151(16) 0.0118(16) 0.0168(17)
C23 0.031(2) 0.027(2) 0.0254(19) 0.0014(15) 0.0062(16) 0.0100(16)
C24 0.036(2) 0.037(2) 0.039(2) 0.0028(18) 0.0035(18) 0.0151(19)
C25 0.047(3) 0.030(2) 0.050(3) 0.0079(19) 0.023(2) 0.0158(19)
C26 0.044(2) 0.036(2) 0.039(2) 0.0018(19) 0.0133(19) 0.018(2)
O13 0.083(3) 0.059(2) 0.050(2) 0.0182(18) 0.0154(19) 0.021(2)
C27 0.0739(17) 0.0649(16) 0.0847(19) 0.0226(14) 0.0141(14) 0.0297(13)
C28 0.0739(17) 0.0649(16) 0.0847(19) 0.0226(14) 0.0141(14) 0.0297(13)
C29 0.0739(17) 0.0649(16) 0.0847(19) 0.0226(14) 0.0141(14) 0.0297(13)
C30 0.0739(17) 0.0649(16) 0.0847(19) 0.0226(14) 0.0141(14) 0.0297(13)
C31 0.0739(17) 0.0649(16) 0.0847(19) 0.0226(14) 0.0141(14) 0.0297(13)
C34 0.0739(17) 0.0649(16) 0.0847(19) 0.0226(14) 0.0141(14) 0.0297(13)
C32 0.0739(17) 0.0649(16) 0.0847(19) 0.0226(14) 0.0141(14) 0.0297(13)
C33 0.120(11) 0.050(6) 0.054(7) 0.009(5) 0.048(7) 0.012(6)
O49 0.198(11) 0.098(6) 0.098(6) 0.034(5) 0.072(6) 0.051(7)
C16 0.108(12) 0.082(10) 0.071(9) 0.038(8) 0.043(8) 0.057(9)
O15 0.198(11) 0.098(6) 0.098(6) 0.034(5) 0.072(6) 0.051(7)
C49 0.056(6) 0.027(5) 0.062(6) -0.003(4) -0.013(5) 0.014(4)

loop_
_atom_type_symbol
_atom_type_description
_atom_type_scat_dispersion_real
_atom_type_scat_dispersion_imag
_atom_type_scat_source
C C 0.0033 0.0016 'International Tables Vol C Tables 4.2.6.8 and 6.1.1.4'
H H 0.0000 0.0000 'International Tables Vol C Tables 4.2.6.8 and 6.1.1.4'
Cl Cl 0.1484 0.1585 'International Tables Vol C Tables 4.2.6.8 and 6.1.1.4'
N N 0.0061 0.0033 'International Tables Vol C Tables 4.2.6.8 and 6.1.1.4'
O O 0.0106 0.0060 'International Tables Vol C Tables 4.2.6.8 and 6.1.1.4'
P P 0.1023 0.0942 'International Tables Vol C Tables 4.2.6.8 and 6.1.1.4'

loop_
_geom_angle_atom_site_label_1
_geom_angle_atom_site_label_2
_geom_angle_atom_site_label_3
_geom_angle
_geom_angle_site_symmetry_1
_geom_angle_site_symmetry_3
_geom_angle_publ_flag
C47 O10 H10 109.5 . . ?
C43 C42 Cl1 119.0(3) . . ?
C48 C42 Cl1 119.4(3) . . ?
C48 C42 C43 121.7(4) . . ?
C42 C43 H43 121.0 . . ?
C42 C43 C44 118.0(4) . . ?
C44 C43 H43 121.0 . . ?
C43 C44 H44 119.4 . . ?
C45 C44 C43 121.1(4) . . ?
C45 C44 H44 119.4 . . ?
C44 C45 H45 120.0 . . ?
C44 C45 C46 120.1(4) . . ?
C46 C45 H45 120.0 . . ?
C45 C46 C47 121.0(4) . . ?
C45 C46 C48 118.9(4) . . ?
C48 C46 C47 120.0(3) . . ?
O9 C47 O10 126.1(4) . . ?
O9 C47 C46 118.9(3) . . ?
O10 C47 C46 114.9(3) . . ?
C42 C48 C46 120.3(4) . . ?
C42 C48 H48 119.8 . . ?
C46 C48 H48 119.8 . . ?
C40 O12 H12 109.5 . . ?
C36 C35 Cl2 119.0(3) . . ?
C41 C35 Cl2 118.2(3) . . ?
C41 C35 C36 122.8(4) . . ?
C35 C36 H36 121.5 . . ?
C35 C36 C37 117.0(4) . . ?
C37 C36 H36 121.5 . . ?
C36 C37 H37 119.3 . . ?
C38 C37 C36 121.4(4) . . ?
C38 C37 H37 119.3 . . ?
C37 C38 H38 119.7 . . ?
C37 C38 C39 120.7(4) . . ?
C39 C38 H38 119.7 . . ?
C38 C39 C40 121.0(4) . . ?
C38 C39 C41 118.9(4) . . ?
C41 C39 C40 120.1(3) . . ?
O11 C40 O12 126.9(4) . . ?
O11 C40 C39 117.4(3) . . ?
O12 C40 C39 115.7(3) . . ?
C35 C41 C39 119.2(4) . . ?
C35 C41 H41 120.4 . . ?
C39 C41 H41 120.4 . . ?
O3 P1 P2 131.36(12) . 2_565 ?
O3 P1 O1 112.58(14) . . ?
O3 P1 N1 119.96(16) . . ?
O3 P1 N2 121.86(16) . 2_565 ?
O1 P1 P2 116.06(10) . 2_565 ?
O1 P1 N1 108.57(15) . . ?
O1 P1 N2 105.34(15) . 2_565 ?
N1 P1 P2 42.48(11) . 2_565 ?
N2 P1 P2 42.61(10) 2_565 2_565 ?
N2 P1 N1 84.94(15) 2_565 . ?
O2 P2 P1 120.04(10) . 2_565 ?
O2 P2 N1 110.53(14) . 2_565 ?
O2 P2 N2 108.94(15) . . ?
O4 P2 P1 131.53(12) . 2_565 ?
O4 P2 O2 108.44(15) . . ?
O4 P2 N1 120.18(16) . 2_565 ?
O4 P2 N2 121.81(16) . . ?
N1 P2 P1 42.62(10) 2_565 2_565 ?
N1 P2 N2 85.01(15) 2_565 . ?
N2 P2 P1 42.54(11) . 2_565 ?
C5 O1 P1 122.2(2) . . ?
C9 O2 P2 120.0(2) . . ?
P2 N1 P1 94.90(16) 2_565 . ?
C1 N1 P1 130.8(2) . . ?
C1 N1 P2 130.3(2) . 2_565 ?
C7 N3 C6 111.5(3) . . ?
C8 N3 C6 109.8(3) . . ?
C8 N3 C7 112.7(3) . . ?
P1 N2 P2 94.85(16) 2_565 . ?
C10 N2 P1 131.4(2) . 2_565 ?
C10 N2 P2 133.1(2) . . ?
N1 C1 C2 109.3(3) . . ?
N1 C1 C3 107.7(3) . . ?
N1 C1 C4 107.7(3) . . ?
C2 C1 C3 110.3(3) . . ?
C4 C1 C2 111.6(3) . . ?
C4 C1 C3 110.1(3) . . ?
C1 C2 H2A 109.5 . . ?
C1 C2 H2B 109.5 . . ?
C1 C2 H2C 109.5 . . ?
H2A C2 H2B 109.5 . . ?
H2A C2 H2C 109.5 . . ?
H2B C2 H2C 109.5 . . ?
C1 C3 H3A 109.5 . . ?
C1 C3 H3B 109.5 . . ?
C1 C3 H3C 109.5 . . ?
H3A C3 H3B 109.5 . . ?
H3A C3 H3C 109.5 . . ?
H3B C3 H3C 109.5 . . ?
C1 C4 H4A 109.5 . . ?
C1 C4 H4B 109.5 . . ?
C1 C4 H4C 109.5 . . ?
H4A C4 H4B 109.5 . . ?
H4A C4 H4C 109.5 . . ?
H4B C4 H4C 109.5 . . ?
O1 C5 H5A 110.2 . . ?
O1 C5 H5B 110.2 . . ?
O1 C5 C6 107.8(3) . . ?
H5A C5 H5B 108.5 . . ?
C6 C5 H5A 110.2 . . ?
C6 C5 H5B 110.2 . . ?
N3 C6 H6A 109.2 . . ?
N3 C6 H6B 109.2 . . ?
C5 C6 N3 112.0(3) . . ?
C5 C6 H6A 109.2 . . ?
C5 C6 H6B 109.2 . . ?
H6A C6 H6B 107.9 . . ?
N3 C7 H7A 109.5 . . ?
N3 C7 H7B 109.5 . . ?
N3 C7 H7C 109.5 . . ?
H7A C7 H7B 109.5 . . ?
H7A C7 H7C 109.5 . . ?
H7B C7 H7C 109.5 . . ?
N3 C8 H8A 108.5 . . ?
N3 C8 H8B 108.5 . . ?
N3 C8 C9 114.9(3) . . ?
H8A C8 H8B 107.5 . . ?
C9 C8 H8A 108.5 . . ?
C9 C8 H8B 108.5 . . ?
O2 C9 C8 109.5(3) . . ?
O2 C9 H9A 109.8 . . ?
O2 C9 H9B 109.8 . . ?
C8 C9 H9A 109.8 . . ?
C8 C9 H9B 109.8 . . ?
H9A C9 H9B 108.2 . . ?
N2 C10 C11 108.5(3) . . ?
N2 C10 C12 108.6(3) . . ?
N2 C10 C13 108.2(3) . . ?
C11 C10 C13 110.2(3) . . ?
C12 C10 C11 111.3(3) . . ?
C12 C10 C13 110.0(3) . . ?
C10 C11 H11A 109.5 . . ?
C10 C11 H11B 109.5 . . ?
C10 C11 H11C 109.5 . . ?
H11A C11 H11B 109.5 . . ?
H11A C11 H11C 109.5 . . ?
H11B C11 H11C 109.5 . . ?
C10 C12 H12A 109.5 . . ?
C10 C12 H12B 109.5 . . ?
C10 C12 H12C 109.5 . . ?
H12A C12 H12B 109.5 . . ?
H12A C12 H12C 109.5 . . ?
H12B C12 H12C 109.5 . . ?
C10 C13 H13A 109.5 . . ?
C10 C13 H13B 109.5 . . ?
C10 C13 H13C 109.5 . . ?
H13A C13 H13B 109.5 . . ?
H13A C13 H13C 109.5 . . ?
H13B C13 H13C 109.5 . . ?
O7 P3 P4 131.83(12) . 2_666 ?
O7 P3 O6 108.46(15) . . ?
O7 P3 N4 120.29(17) . . ?
O7 P3 N5 121.35(17) . 2_666 ?
O6 P3 P4 119.71(10) . 2_666 ?
O6 P3 N4 109.91(15) . . ?
O6 P3 N5 109.96(15) . 2_666 ?
N4 P3 P4 42.58(11) . 2_666 ?
N4 P3 N5 84.95(15) . 2_666 ?
N5 P3 P4 42.46(11) 2_666 2_666 ?
O5 P4 P3 115.93(10) . 2_666 ?
O5 P4 N4 109.07(15) . 2_666 ?
O5 P4 N5 105.59(15) . . ?
O8 P4 P3 131.91(12) . 2_666 ?
O8 P4 O5 112.14(14) . . ?
O8 P4 N4 120.57(16) . 2_666 ?
O8 P4 N5 121.28(16) . . ?
N4 P4 P3 42.40(11) 2_666 2_666 ?
N5 P4 P3 42.42(11) . 2_666 ?
N5 P4 N4 84.73(15) . 2_666 ?
C18 O6 P3 121.2(2) . . ?
C22 O5 P4 121.5(2) . . ?
P3 N4 P4 95.02(16) . 2_666 ?
C14 N4 P3 131.6(3) . . ?
C14 N4 P4 132.6(3) . 2_666 ?
C19 N6 C21 110.4(3) . . ?
C20 N6 C19 111.2(3) . . ?
C20 N6 C21 109.6(3) . . ?
P3 N5 P4 95.11(16) 2_666 . ?
C23 N5 P3 132.4(3) . 2_666 ?
C23 N5 P4 131.3(2) . . ?
N4 C14 C15 108.9(3) . . ?
N4 C14 C50 107.9(3) . . ?
N4 C14 C17 107.5(3) . . ?
C15 C14 C50 111.7(4) . . ?
C15 C14 C17 111.9(4) . . ?
C17 C14 C50 108.7(4) . . ?
C14 C15 H15A 109.5 . . ?
C14 C15 H15B 109.5 . . ?
C14 C15 H15C 109.5 . . ?
H15A C15 H15B 109.5 . . ?
H15A C15 H15C 109.5 . . ?
H15B C15 H15C 109.5 . . ?
C14 C50 H50A 109.5 . . ?
C14 C50 H50B 109.5 . . ?
C14 C50 H50C 109.5 . . ?
H50A C50 H50B 109.5 . . ?
H50A C50 H50C 109.5 . . ?
H50B C50 H50C 109.5 . . ?
C14 C17 H17A 109.5 . . ?
C14 C17 H17B 109.5 . . ?
C14 C17 H17C 109.5 . . ?
H17A C17 H17B 109.5 . . ?
H17A C17 H17C 109.5 . . ?
H17B C17 H17C 109.5 . . ?
O6 C18 H18A 109.7 . . ?
O6 C18 H18B 109.7 . . ?
O6 C18 C19 109.9(3) . . ?
H18A C18 H18B 108.2 . . ?
C19 C18 H18A 109.7 . . ?
C19 C18 H18B 109.7 . . ?
N6 C19 C18 114.2(3) . . ?
N6 C19 H19A 108.7 . . ?
N6 C19 H19B 108.7 . . ?
C18 C19 H19A 108.7 . . ?
C18 C19 H19B 108.7 . . ?
H19A C19 H19B 107.6 . . ?
N6 C20 H20A 109.5 . . ?
N6 C20 H20B 109.5 . . ?
N6 C20 H20C 109.5 . . ?
H20A C20 H20B 109.5 . . ?
H20A C20 H20C 109.5 . . ?
H20B C20 H20C 109.5 . . ?
N6 C21 H21A 109.1 . . ?
N6 C21 H21B 109.1 . . ?
H21A C21 H21B 107.9 . . ?
C22 C21 N6 112.3(3) . . ?
C22 C21 H21A 109.1 . . ?
C22 C21 H21B 109.1 . . ?
O5 C22 C21 110.1(3) . . ?
O5 C22 H22A 109.6 . . ?
O5 C22 H22B 109.6 . . ?
C21 C22 H22A 109.6 . . ?
C21 C22 H22B 109.6 . . ?
H22A C22 H22B 108.1 . . ?
N5 C23 C24 108.2(3) . . ?
N5 C23 C25 107.3(3) . . ?
N5 C23 C26 109.1(3) . . ?
C24 C23 C25 110.7(3) . . ?
C26 C23 C24 111.2(3) . . ?
C26 C23 C25 110.3(3) . . ?
C23 C24 H24A 109.5 . . ?
C23 C24 H24B 109.5 . . ?
C23 C24 H24C 109.5 . . ?
H24A C24 H24B 109.5 . . ?
H24A C24 H24C 109.5 . . ?
H24B C24 H24C 109.5 . . ?
C23 C25 H25A 109.5 . . ?
C23 C25 H25B 109.5 . . ?
C23 C25 H25C 109.5 . . ?
H25A C25 H25B 109.5 . . ?
H25A C25 H25C 109.5 . . ?
H25B C25 H25C 109.5 . . ?
C23 C26 H26A 109.5 . . ?
C23 C26 H26B 109.5 . . ?
C23 C26 H26C 109.5 . . ?
H26A C26 H26B 109.5 . . ?
H26A C26 H26C 109.5 . . ?
H26B C26 H26C 109.5 . . ?
C30 O13 C27 105.8(5) . . ?
O13 C27 H27A 110.7 . . ?
O13 C27 H27B 110.7 . . ?
O13 C27 C28 105.2(5) . . ?
H27A C27 H27B 108.8 . . ?
C28 C27 H27A 110.7 . . ?
C28 C27 H27B 110.7 . . ?
C27 C28 H28A 111.4 . . ?
C27 C28 H28B 111.4 . . ?
H28A C28 H28B 109.3 . . ?
C29 C28 C27 101.8(5) . . ?
C29 C28 H28A 111.4 . . ?
C29 C28 H28B 111.4 . . ?
C28 C29 H29A 110.4 . . ?
C28 C29 H29B 110.4 . . ?
H29A C29 H29B 108.6 . . ?
C30 C29 C28 106.5(5) . . ?
C30 C29 H29A 110.4 . . ?
C30 C29 H29B 110.4 . . ?
O13 C30 C29 106.1(5) . . ?
O13 C30 H30A 110.5 . . ?
O13 C30 H30B 110.5 . . ?
C29 C30 H30A 110.5 . . ?
C29 C30 H30B 110.5 . . ?
H30A C30 H30B 108.7 . . ?
H31C C31 H31D 109.1 . . ?
H31A C31 H31B 108.3 . . ?
C32 C31 H31C 111.2 . . ?
C32 C31 H31D 111.2 . . ?
C16 C31 H31C 111.2 . . ?
C16 C31 H31D 111.2 . . ?
C16 C31 C32 102.8(9) . . ?
O15 C31 H31A 109.9 . . ?
O15 C31 H31B 109.9 . . ?
C49 C31 H31A 109.9 . . ?
C49 C31 H31B 109.9 . . ?
C49 C31 O15 108.8(7) . . ?
H34A C34 H34B 108.7 . . ?
H34C C34 H34D 109.2 . . ?
C32 C34 H34C 111.2 . . ?
C32 C34 H34D 111.2 . . ?
C32 C34 O49 102.6(9) . . ?
C33 C34 H34A 110.5 . . ?
C33 C34 H34B 110.5 . . ?
O49 C34 H34C 111.2 . . ?
O49 C34 H34D 111.2 . . ?
O15 C34 H34A 110.5 . . ?
O15 C34 H34B 110.5 . . ?
O15 C34 C33 106.0(8) . . ?
C31 C32 H32A 111.2 . . ?
C31 C32 H32B 111.2 . . ?
C34 C32 C31 102.8(10) . . ?
C34 C32 H32A 111.2 . . ?
C34 C32 H32B 111.2 . . ?
H32A C32 H32B 109.1 . . ?
C34 C33 H33A 110.3 . . ?
C34 C33 H33B 110.3 . . ?
H33A C33 H33B 108.5 . . ?
C49 C33 C34 107.1(9) . . ?
C49 C33 H33A 110.3 . . ?
C49 C33 H33B 110.3 . . ?
C16 O49 C34 107.9(12) . . ?
C31 C16 H16A 110.1 . . ?
C31 C16 H16B 110.1 . . ?
O49 C16 C31 108.0(13) . . ?
O49 C16 H16A 110.1 . . ?
O49 C16 H16B 110.1 . . ?
H16A C16 H16B 108.4 . . ?
C34 O15 C31 106.7(8) . . ?
C31 C49 C33 106.1(8) . . ?
C31 C49 H49A 110.5 . . ?
C31 C49 H49B 110.5 . . ?
C33 C49 H49A 110.5 . . ?
C33 C49 H49B 110.5 . . ?
H49A C49 H49B 108.7 . . ?

loop_
_geom_bond_atom_site_label_1
_geom_bond_atom_site_label_2
_geom_bond_distance
_geom_bond_site_symmetry_2
_geom_bond_publ_flag
Cl1 C42 1.748(4) . ?
O9 C47 1.235(5) . ?
O10 H10 0.8400 . ?
O10 C47 1.284(5) . ?
C42 C43 1.385(6) . ?
C42 C48 1.374(6) . ?
C43 H43 0.9500 . ?
C43 C44 1.392(6) . ?
C44 H44 0.9500 . ?
C44 C45 1.387(6) . ?
C45 H45 0.9500 . ?
C45 C46 1.393(6) . ?
C46 C47 1.512(5) . ?
C46 C48 1.393(5) . ?
C48 H48 0.9500 . ?
Cl2 C35 1.757(4) . ?
O11 C40 1.247(5) . ?
O12 H12 0.8400 . ?
O12 C40 1.263(5) . ?
C35 C36 1.385(6) . ?
C35 C41 1.385(6) . ?
C36 H36 0.9500 . ?
C36 C37 1.402(7) . ?
C37 H37 0.9500 . ?
C37 C38 1.375(6) . ?
C38 H38 0.9500 . ?
C38 C39 1.397(6) . ?
C39 C40 1.522(5) . ?
C39 C41 1.398(5) . ?
C41 H41 0.9500 . ?
P1 P2 2.4631(13) 2_565 ?
P1 O3 1.466(3) . ?
P1 O1 1.587(3) . ?
P1 N1 1.674(3) . ?
P1 N2 1.671(3) 2_565 ?
P2 P1 2.4632(13) 2_565 ?
P2 O2 1.582(2) . ?
P2 O4 1.462(3) . ?
P2 N1 1.669(3) 2_565 ?
P2 N2 1.674(3) . ?
O1 C5 1.463(4) . ?
O2 C9 1.459(4) . ?
N1 P2 1.669(3) 2_565 ?
N1 C1 1.498(5) . ?
N3 C6 1.520(4) . ?
N3 C7 1.496(5) . ?
N3 C8 1.495(5) . ?
N2 P1 1.671(3) 2_565 ?
N2 C10 1.499(5) . ?
C1 C2 1.526(6) . ?
C1 C3 1.540(5) . ?
C1 C4 1.517(5) . ?
C2 H2A 0.9800 . ?
C2 H2B 0.9800 . ?
C2 H2C 0.9800 . ?
C3 H3A 0.9800 . ?
C3 H3B 0.9800 . ?
C3 H3C 0.9800 . ?
C4 H4A 0.9800 . ?
C4 H4B 0.9800 . ?
C4 H4C 0.9800 . ?
C5 H5A 0.9900 . ?
C5 H5B 0.9900 . ?
C5 C6 1.500(5) . ?
C6 H6A 0.9900 . ?
C6 H6B 0.9900 . ?
C7 H7A 0.9800 . ?
C7 H7B 0.9800 . ?
C7 H7C 0.9800 . ?
C8 H8A 0.9900 . ?
C8 H8B 0.9900 . ?
C8 C9 1.511(5) . ?
C9 H9A 0.9900 . ?
C9 H9B 0.9900 . ?
C10 C11 1.529(5) . ?
C10 C12 1.525(5) . ?
C10 C13 1.530(5) . ?
C11 H11A 0.9800 . ?
C11 H11B 0.9800 . ?
C11 H11C 0.9800 . ?
C12 H12A 0.9800 . ?
C12 H12B 0.9800 . ?
C12 H12C 0.9800 . ?
C13 H13A 0.9800 . ?
C13 H13B 0.9800 . ?
C13 H13C 0.9800 . ?
P3 P4 2.4634(13) 2_666 ?
P3 O7 1.464(3) . ?
P3 O6 1.584(2) . ?
P3 N4 1.668(3) . ?
P3 N5 1.668(3) 2_666 ?
P4 P3 2.4634(13) 2_666 ?
P4 O5 1.582(3) . ?
P4 O8 1.467(3) . ?
P4 N4 1.673(3) 2_666 ?
P4 N5 1.670(3) . ?
O6 C18 1.466(4) . ?
O5 C22 1.455(4) . ?
N4 P4 1.673(3) 2_666 ?
N4 C14 1.500(5) . ?
N6 C19 1.505(5) . ?
N6 C20 1.499(5) . ?
N6 C21 1.516(4) . ?
N5 P3 1.668(3) 2_666 ?
N5 C23 1.495(5) . ?
C14 C15 1.511(6) . ?
C14 C50 1.535(5) . ?
C14 C17 1.531(6) . ?
C15 H15A 0.9800 . ?
C15 H15B 0.9800 . ?
C15 H15C 0.9800 . ?
C50 H50A 0.9800 . ?
C50 H50B 0.9800 . ?
C50 H50C 0.9800 . ?
C17 H17A 0.9800 . ?
C17 H17B 0.9800 . ?
C17 H17C 0.9800 . ?
C18 H18A 0.9900 . ?
C18 H18B 0.9900 . ?
C18 C19 1.515(5) . ?
C19 H19A 0.9900 . ?
C19 H19B 0.9900 . ?
C20 H20A 0.9800 . ?
C20 H20B 0.9800 . ?
C20 H20C 0.9800 . ?
C21 H21A 0.9900 . ?
C21 H21B 0.9900 . ?
C21 C22 1.492(5) . ?
C22 H22A 0.9900 . ?
C22 H22B 0.9900 . ?
C23 C24 1.527(5) . ?
C23 C25 1.539(5) . ?
C23 C26 1.524(5) . ?
C24 H24A 0.9800 . ?
C24 H24B 0.9800 . ?
C24 H24C 0.9800 . ?
C25 H25A 0.9800 . ?
C25 H25B 0.9800 . ?
C25 H25C 0.9800 . ?
C26 H26A 0.9800 . ?
C26 H26B 0.9800 . ?
C26 H26C 0.9800 . ?
O13 C27 1.426(7) . ?
O13 C30 1.414(7) . ?
C27 H27A 0.9900 . ?
C27 H27B 0.9900 . ?
C27 C28 1.553(9) . ?
C28 H28A 0.9900 . ?
C28 H28B 0.9900 . ?
C28 C29 1.523(9) . ?
C29 H29A 0.9900 . ?
C29 H29B 0.9900 . ?
C29 C30 1.483(9) . ?
C30 H30A 0.9900 . ?
C30 H30B 0.9900 . ?
C31 H31C 0.9900 . ?
C31 H31D 0.9900 . ?
C31 H31A 0.9900 . ?
C31 H31B 0.9900 . ?
C31 C32 1.524(18) . ?
C31 C16 1.516(17) . ?
C31 O15 1.486(13) . ?
C31 C49 1.391(11) . ?
C34 H34A 0.9900 . ?
C34 H34B 0.9900 . ?
C34 H34C 0.9900 . ?
C34 H34D 0.9900 . ?
C34 C32 1.472(13) . ?
C34 C33 1.499(13) . ?
C34 O49 1.518(16) . ?
C34 O15 1.434(13) . ?
C32 H32A 0.9900 . ?
C32 H32B 0.9900 . ?
C33 H33A 0.9900 . ?
C33 H33B 0.9900 . ?
C33 C49 1.456(16) . ?
O49 C16 1.401(18) . ?
C16 H16A 0.9900 . ?
C16 H16B 0.9900 . ?
C49 H49A 0.9900 . ?
C49 H49B 0.9900 . ?

loop_
_geom_torsion_atom_site_label_1
_geom_torsion_atom_site_label_2
_geom_torsion_atom_site_label_3
_geom_torsion_atom_site_label_4
_geom_torsion
_geom_torsion_site_symmetry_1
_geom_torsion_site_symmetry_2
_geom_torsion_site_symmetry_3
_geom_torsion_site_symmetry_4
_geom_torsion_publ_flag
Cl1 C42 C43 C44 -178.9(3) . . . . ?
Cl1 C42 C48 C46 178.5(3) . . . . ?
C42 C43 C44 C45 0.3(7) . . . . ?
C43 C42 C48 C46 0.2(6) . . . . ?
C43 C44 C45 C46 0.3(7) . . . . ?
C44 C45 C46 C47 174.7(4) . . . . ?
C44 C45 C46 C48 -0.7(6) . . . . ?
C45 C46 C47 O9 2.9(6) . . . . ?
C45 C46 C47 O10 -175.3(4) . . . . ?
C45 C46 C48 C42 0.5(6) . . . . ?
C47 C46 C48 C42 -174.9(4) . . . . ?
C48 C42 C43 C44 -0.5(7) . . . . ?
C48 C46 C47 O9 178.2(4) . . . . ?
C48 C46 C47 O10 0.0(5) . . . . ?
Cl2 C35 C36 C37 179.5(4) . . . . ?
Cl2 C35 C41 C39 -179.2(3) . . . . ?
C35 C36 C37 C38 -1.2(8) . . . . ?
C36 C35 C41 C39 -0.1(7) . . . . ?
C36 C37 C38 C39 1.8(8) . . . . ?
C37 C38 C39 C40 -179.6(4) . . . . ?
C37 C38 C39 C41 -1.5(7) . . . . ?
C38 C39 C40 O11 7.1(6) . . . . ?
C38 C39 C40 O12 -173.8(4) . . . . ?
C38 C39 C41 C35 0.6(6) . . . . ?
C40 C39 C41 C35 178.8(4) . . . . ?
C41 C35 C36 C37 0.3(7) . . . . ?
C41 C39 C40 O11 -171.0(4) . . . . ?
C41 C39 C40 O12 8.1(5) . . . . ?
P1 P2 O2 C9 -4.2(3) 2_565 . . . ?
P1 P2 N2 C10 -171.1(4) 2_565 . . . ?
P1 O1 C5 C6 160.1(2) . . . . ?
P1 N1 C1 C2 -80.2(4) . . . . ?
P1 N1 C1 C3 39.7(4) . . . . ?
P1 N1 C1 C4 158.4(3) . . . . ?
P1 N2 C10 C11 48.5(4) 2_565 . . . ?
P1 N2 C10 C12 -72.6(4) 2_565 . . . ?
P1 N2 C10 C13 168.0(3) 2_565 . . . ?
P2 P1 O1 C5 163.0(2) 2_565 . . . ?
P2 P1 N1 C1 158.8(4) 2_565 . . . ?
P2 O2 C9 C8 162.3(2) . . . . ?
P2 N1 C1 C2 71.6(4) 2_565 . . . ?
P2 N1 C1 C3 -168.6(3) 2_565 . . . ?
P2 N1 C1 C4 -49.9(4) 2_565 . . . ?
P2 N2 C10 C11 -143.4(3) . . . . ?
P2 N2 C10 C12 95.5(4) . . . . ?
P2 N2 C10 C13 -23.8(5) . . . . ?
O3 P1 O1 C5 -17.7(3) . . . . ?
O3 P1 N1 P2 -119.99(17) . . . 2_565 ?
O3 P1 N1 C1 38.8(4) . . . . ?
O1 P1 N1 P2 108.62(15) . . . 2_565 ?
O1 P1 N1 C1 -92.6(3) . . . . ?
O1 C5 C6 N3 61.0(4) . . . . ?
O2 P2 N2 P1 -114.12(15) . . . 2_565 ?
O2 P2 N2 C10 74.8(3) . . . . ?
O4 P2 O2 C9 175.9(3) . . . . ?
O4 P2 N2 P1 118.55(17) . . . 2_565 ?
O4 P2 N2 C10 -52.6(4) . . . . ?
N1 P1 O1 C5 117.5(3) . . . . ?
N1 P2 O2 C9 -50.5(3) 2_565 . . . ?
N1 P2 N2 P1 -4.12(15) 2_565 . . 2_565 ?
N1 P2 N2 C10 -175.2(3) 2_565 . . . ?
N3 C8 C9 O2 78.7(4) . . . . ?
N2 P1 O1 C5 -152.7(3) 2_565 . . . ?
N2 P1 N1 P2 4.11(15) 2_565 . . 2_565 ?
N2 P1 N1 C1 162.9(3) 2_565 . . . ?
N2 P2 O2 C9 41.3(3) . . . . ?
C6 N3 C8 C9 177.4(3) . . . . ?
C7 N3 C6 C5 131.0(3) . . . . ?
C7 N3 C8 C9 -57.7(4) . . . . ?
C8 N3 C6 C5 -103.4(3) . . . . ?
P3 P4 O5 C22 161.8(2) 2_666 . . . ?
P3 P4 N5 C23 -168.7(4) 2_666 . . . ?
P3 O6 C18 C19 163.4(2) . . . . ?
P3 N4 C14 C15 -70.2(5) . . . . ?
P3 N4 C14 C50 51.3(5) . . . . ?
P3 N4 C14 C17 168.4(3) . . . . ?
P3 N5 C23 C24 145.0(3) 2_666 . . . ?
P3 N5 C23 C25 25.6(5) 2_666 . . . ?
P3 N5 C23 C26 -93.9(4) 2_666 . . . ?
P4 P3 O6 C18 -5.4(3) 2_666 . . . ?
P4 P3 N4 C14 170.3(4) 2_666 . . . ?
P4 O5 C22 C21 150.1(3) . . . . ?
P4 N4 C14 C15 96.7(4) 2_666 . . . ?
P4 N4 C14 C50 -141.8(3) 2_666 . . . ?
P4 N4 C14 C17 -24.7(5) 2_666 . . . ?
P4 N5 C23 C24 -50.3(4) . . . . ?
P4 N5 C23 C25 -169.7(3) . . . . ?
P4 N5 C23 C26 70.8(4) . . . . ?
O7 P3 O6 C18 175.3(3) . . . . ?
O7 P3 N4 P4 -120.38(17) . . . 2_666 ?
O7 P3 N4 C14 50.0(4) . . . . ?
O6 P3 N4 P4 112.63(15) . . . 2_666 ?
O6 P3 N4 C14 -77.0(4) . . . . ?
O6 C18 C19 N6 73.0(4) . . . . ?
O5 P4 N5 P3 -111.56(15) . . . 2_666 ?
O5 P4 N5 C23 79.7(3) . . . . ?
O8 P4 O5 C22 -19.9(3) . . . . ?
O8 P4 N5 P3 119.59(17) . . . 2_666 ?
O8 P4 N5 C23 -49.1(4) . . . . ?
N4 P3 O6 C18 -51.4(3) . . . . ?
N4 P4 O5 C22 116.2(3) 2_666 . . . ?
N4 P4 N5 P3 -3.21(15) 2_666 . . 2_666 ?
N4 P4 N5 C23 -171.9(3) 2_666 . . . ?
N6 C21 C22 O5 65.4(4) . . . . ?
N5 P3 O6 C18 40.5(3) 2_666 . . . ?
N5 P3 N4 P4 3.21(15) 2_666 . . 2_666 ?
N5 P3 N4 C14 173.6(3) 2_666 . . . ?
N5 P4 O5 C22 -154.0(3) . . . . ?
C19 N6 C21 C22 -95.2(4) . . . . ?
C20 N6 C19 C18 -71.9(4) . . . . ?
C20 N6 C21 C22 141.9(3) . . . . ?
C21 N6 C19 C18 166.2(3) . . . . ?
O13 C27 C28 C29 23.3(6) . . . . ?
C27 O13 C30 C29 37.3(6) . . . . ?
C27 C28 C29 C30 -1.3(7) . . . . ?
C28 C29 C30 O13 -21.3(7) . . . . ?
C30 O13 C27 C28 -38.0(6) . . . . ?
C34 C33 C49 C31 -21.7(12) . . . . ?
C34 O49 C16 C31 -6.3(14) . . . . ?
C32 C31 C16 O49 -17.9(14) . . . . ?
C32 C34 O49 C16 29.0(14) . . . . ?
C33 C34 O15 C31 2.3(14) . . . . ?
O49 C34 C32 C31 -39.1(12) . . . . ?
C16 C31 C32 C34 35.5(12) . . . . ?
O15 C31 C49 C33 23.4(12) . . . . ?
O15 C34 C33 C49 11.6(14) . . . . ?
C49 C31 O15 C34 -16.3(13) . . . . ?
